data_2018232
loop_
_publ_author_name
'Lennartson, Anders'
'McKenzie, Christine J.'

_publ_section_title
;
 1,2-Bis[(pyridin-2-ylmethyl)sulfanyl]ethane and its dimorphic
 hydrochloride salt
;
_journal_coeditor_code SU3068
_journal_issue 9
_journal_name_full 'Acta Crystallographica Section C'
_journal_page_first o354
_journal_page_last o358
_journal_paper_doi 10.1107/S0108270111027867
_journal_volume 67
_journal_year 2011
_chemical_formula_iupac 'C14 H18 N2 S2 2+ , 2Cl -'
_chemical_formula_moiety 'C14 H18 N2 S2 2+, 2(Cl -)'
_chemical_formula_sum 'C14 H18 Cl2 N2 S2'
_chemical_formula_weight 349.32
_chemical_name_systematic
;
2-[({2-[(pyridin-1-ium-2-ylmethyl)sulfanyl]ethyl}sulfanyl)methyl]pyridin-1-ium
dichloride
;
_space_group_IT_number 14
_symmetry_cell_setting monoclinic
_symmetry_space_group_name_Hall '-P 2yn'
_symmetry_space_group_name_H-M 'P 1 21/n 1'
_atom_sites_solution_hydrogens geom
_atom_sites_solution_primary direct
_atom_sites_solution_secondary difmap
_audit_creation_method SHELXL97
_cell_angle_alpha 90.00
_cell_angle_beta 101.297(3)
_cell_angle_gamma 90.00
_cell_formula_units_Z 2
_cell_length_a 7.8247(5)
_cell_length_b 7.8382(5)
_cell_length_c 14.1408(9)
_cell_measurement_reflns_used 6521
_cell_measurement_temperature 100(2)
_cell_measurement_theta_max 26.04
_cell_measurement_theta_min 2.77
_cell_volume 850.47(9)
_computing_cell_refinement 'SAINT (Bruker, 2007)'
_computing_data_collection 'APEX2 (Bruker, 2007)'
_computing_data_reduction 'SAINT (Bruker, 2007)'
_computing_molecular_graphics
;
ORTEP-3 (Farrugia, 1997) and PLATON (Spek, 2009)
;
_computing_publication_material 'SHELXL97 (Sheldrick, 2008)'
_computing_structure_refinement 'SHELXL97 (Sheldrick, 2008)'
_computing_structure_solution 'SIR92 (Altomare <i>et al.</i>, 1994)'
_diffrn_ambient_temperature 100(2)
_diffrn_measured_fraction_theta_full 0.994
_diffrn_measured_fraction_theta_max 0.994
_diffrn_measurement_device_type 'Bruker Nonius X8 APEXII CCD area-detector'
_diffrn_measurement_method 'thin-slice \w and \f'
_diffrn_radiation_monochromator graphite
_diffrn_radiation_source 'fine-focus sealed tube'
_diffrn_radiation_type MoK\a
_diffrn_radiation_wavelength 0.71073
_diffrn_reflns_av_R_equivalents 0.0382
_diffrn_reflns_av_sigmaI/netI 0.0232
_diffrn_reflns_limit_h_max 9
_diffrn_reflns_limit_h_min -9
_diffrn_reflns_limit_k_max 8
_diffrn_reflns_limit_k_min -9
_diffrn_reflns_limit_l_max 17
_diffrn_reflns_limit_l_min -17
_diffrn_reflns_number 15273
_diffrn_reflns_theta_full 26.10
_diffrn_reflns_theta_max 26.10
_diffrn_reflns_theta_min 3.72
_diffrn_standards_number 0
_exptl_absorpt_coefficient_mu 0.619
_exptl_absorpt_correction_T_max 0.7453
_exptl_absorpt_correction_T_min 0.6201
_exptl_absorpt_correction_type multi-scan
_exptl_absorpt_process_details '(SADABS; Sheldrick, 1996)'
_exptl_crystal_colour white
_exptl_crystal_density_diffrn 1.364
_exptl_crystal_density_method 'not measured'
_exptl_crystal_description plate
_exptl_crystal_F_000 364
_exptl_crystal_size_max 0.22
_exptl_crystal_size_mid 0.20
_exptl_crystal_size_min 0.06
_refine_diff_density_max 0.283
_refine_diff_density_min -0.213
_refine_ls_extinction_method none
_refine_ls_goodness_of_fit_ref 1.067
_refine_ls_hydrogen_treatment mixed
_refine_ls_matrix_type full
_refine_ls_number_parameters 95
_refine_ls_number_reflns 1687
_refine_ls_number_restraints 0
_refine_ls_restrained_S_all 1.067
_refine_ls_R_factor_all 0.0304
_refine_ls_R_factor_gt 0.0243
_refine_ls_shift/su_max 0.001
_refine_ls_shift/su_mean 0.000
_refine_ls_structure_factor_coef Fsqd
_refine_ls_weighting_details 'calc w=1/[\s^2^(Fo^2^)+(0.0244P)^2^+0.4280P] where P=(Fo^2^+2Fc^2^)/3'
_refine_ls_weighting_scheme calc
_refine_ls_wR_factor_gt 0.0574
_refine_ls_wR_factor_ref 0.0600
_reflns_number_gt 1499
_reflns_number_total 1687
_reflns_threshold_expression I>2\s(I)
_cod_data_source_file su3068.cif
_cod_data_source_block II
_cod_original_sg_symbol_H-M 'P 21/n'
_cod_database_code 2018232
_cod_database_fobs_code 2018232

loop_
_symmetry_equiv_pos_as_xyz
'x, y, z'
'-x+1/2, y+1/2, -z+1/2'
'-x, -y, -z'
'x-1/2, -y-1/2, z-1/2'

loop_
_atom_site_type_symbol
_atom_site_label
_atom_site_fract_x
_atom_site_fract_y
_atom_site_fract_z
_atom_site_U_iso_or_equiv
_atom_site_adp_type
_atom_site_calc_flag
_atom_site_refinement_flags
_atom_site_occupancy
_atom_site_symmetry_multiplicity
C C1 0.51134(19) -0.05294(19) 0.95663(10) 0.0150(3) Uani d . 1 1
H H1A 0.4942 -0.1749 0.9703 0.018 Uiso calc R 1 1
H H1B 0.6319 -0.0390 0.9460 0.018 Uiso calc R 1 1
C C2 0.44800(19) 0.21340(19) 0.82243(11) 0.0168(3) Uani d . 1 1
H H2A 0.3623 0.2730 0.7726 0.020 Uiso calc R 1 1
H H2B 0.4677 0.2842 0.8815 0.020 Uiso calc R 1 1
C C3 0.61505(19) 0.19412(18) 0.78808(10) 0.0146(3) Uani d . 1 1
C C4 0.77781(19) 0.21775(19) 0.84614(11) 0.0173(3) Uani d . 1 1
H H4 0.7876 0.2490 0.9119 0.021 Uiso calc R 1 1
C C5 0.9260(2) 0.1956(2) 0.80788(11) 0.0208(3) Uani d . 1 1
H H5 1.0378 0.2126 0.8473 0.025 Uiso calc R 1 1
C C6 0.9117(2) 0.14846(19) 0.71199(11) 0.0201(3) Uani d . 1 1
H H6 1.0128 0.1316 0.6853 0.024 Uiso calc R 1 1
C C7 0.7483(2) 0.1268(2) 0.65674(11) 0.0191(3) Uani d . 1 1
H H7 0.7357 0.0956 0.5908 0.023 Uiso calc R 1 1
N N1 0.60665(17) 0.14960(16) 0.69522(9) 0.0159(3) Uani d . 1 1
S S1 0.36000(5) 0.00739(5) 0.84813(3) 0.01617(11) Uani d . 1 1
Cl Cl1 0.25991(5) 0.06564(5) 0.57149(2) 0.01817(11) Uani d . 1 1
H H1N 0.502(3) 0.130(2) 0.6577(14) 0.031(5) Uiso d . 1 1

loop_
_atom_site_aniso_label
_atom_site_aniso_U_11
_atom_site_aniso_U_22
_atom_site_aniso_U_33
_atom_site_aniso_U_12
_atom_site_aniso_U_13
_atom_site_aniso_U_23
C1 0.0163(7) 0.0155(8) 0.0122(7) 0.0018(6) 0.0001(6) 0.0012(6)
C2 0.0186(7) 0.0159(8) 0.0155(7) 0.0028(6) 0.0024(6) 0.0022(6)
C3 0.0191(7) 0.0103(7) 0.0146(7) 0.0013(6) 0.0038(6) 0.0016(6)
C4 0.0205(8) 0.0149(8) 0.0153(7) 0.0003(6) 0.0010(6) -0.0016(6)
C5 0.0175(8) 0.0172(8) 0.0265(9) -0.0004(6) 0.0014(7) -0.0005(7)
C6 0.0216(8) 0.0142(8) 0.0272(8) -0.0002(6) 0.0113(7) 0.0011(6)
C7 0.0289(8) 0.0134(8) 0.0173(7) -0.0008(6) 0.0100(6) -0.0001(6)
N1 0.0176(7) 0.0158(7) 0.0134(6) -0.0017(5) 0.0011(5) 0.0007(5)
S1 0.01488(19) 0.0190(2) 0.01344(19) -0.00114(15) -0.00022(14) 0.00031(14)
Cl1 0.01745(19) 0.0235(2) 0.01338(18) -0.00010(15) 0.00247(14) -0.00022(14)

loop_
_atom_type_symbol
_atom_type_description
_atom_type_scat_dispersion_real
_atom_type_scat_dispersion_imag
_atom_type_scat_source
C C 0.0033 0.0016 'International Tables Vol C Tables 4.2.6.8 and 6.1.1.4'
H H 0.0000 0.0000 'International Tables Vol C Tables 4.2.6.8 and 6.1.1.4'
N N 0.0061 0.0033 'International Tables Vol C Tables 4.2.6.8 and 6.1.1.4'
S S 0.1246 0.1234 'International Tables Vol C Tables 4.2.6.8 and 6.1.1.4'
Cl Cl 0.1484 0.1585 'International Tables Vol C Tables 4.2.6.8 and 6.1.1.4'

loop_
_geom_angle_atom_site_label_1
_geom_angle_atom_site_label_2
_geom_angle_atom_site_label_3
_geom_angle_site_symmetry_1
_geom_angle
C1 C1 S1 3_657 112.42(13)
C1 C1 H1A 3_657 109.1
S1 C1 H1A . 109.1
C1 C1 H1B 3_657 109.1
S1 C1 H1B . 109.1
H1A C1 H1B . 107.9
C3 C2 S1 . 111.46(10)
C3 C2 H2A . 109.3
S1 C2 H2A . 109.3
C3 C2 H2B . 109.3
S1 C2 H2B . 109.3
H2A C2 H2B . 108.0
N1 C3 C4 . 118.39(14)
N1 C3 C2 . 117.77(13)
C4 C3 C2 . 123.84(13)
C5 C4 C3 . 119.68(14)
C5 C4 H4 . 120.2
C3 C4 H4 . 120.2
C4 C5 C6 . 120.13(14)
C4 C5 H5 . 119.9
C6 C5 H5 . 119.9
C7 C6 C5 . 118.48(14)
C7 C6 H6 . 120.8
C5 C6 H6 . 120.8
N1 C7 C6 . 120.36(14)
N1 C7 H7 . 119.8
C6 C7 H7 . 119.8
C7 N1 C3 . 122.96(13)
C7 N1 H1N . 118.1(12)
C3 N1 H1N . 118.9(12)
C1 S1 C2 . 101.01(7)

loop_
_geom_bond_atom_site_label_1
_geom_bond_atom_site_label_2
_geom_bond_site_symmetry_2
_geom_bond_distance
_geom_bond_publ_flag
C1 C1 3_657 1.520(3) n
C1 S1 . 1.8077(14) n
C1 H1A . 0.9900 ?
C1 H1B . 0.9900 ?
C2 C3 . 1.489(2) n
C2 S1 . 1.8198(16) n
C2 H2A . 0.9900 ?
C2 H2B . 0.9900 ?
C3 N1 . 1.3478(19) n
C3 C4 . 1.386(2) n
C4 C5 . 1.384(2) n
C4 H4 . 0.9500 ?
C5 C6 . 1.388(2) n
C5 H5 . 0.9500 ?
C6 C7 . 1.372(2) n
C6 H6 . 0.9500 ?
C7 N1 . 1.3392(19) n
C7 H7 . 0.9500 ?
N1 H1N . 0.90(2) ?

loop_
_geom_hbond_atom_site_label_D
_geom_hbond_atom_site_label_H
_geom_hbond_atom_site_label_A
_geom_hbond_site_symmetry_A
_geom_hbond_distance_DH
_geom_hbond_distance_HA
_geom_hbond_distance_DA
_geom_hbond_angle_DHA
N1 H1N Cl1 1_555 0.90(2) 2.10(2) 2.9992(14) 175.7(17)
C1 H1A Cl1 2_546 0.99 2.82 3.6428(16) 140.5
C2 H2A S1 2_556 0.99 2.85 3.8286(15) 167.9
C4 H4 Cl1 4_666 0.95 2.73 3.6376(16) 160.5
C6 H6 Cl1 1_655 0.95 2.80 3.7298(16) 168.0
C7 H7 Cl1 3_656 0.95 2.63 3.5517(16) 164.8
